data_4321710
loop_
_publ_author_name
'Olivier Tougait'
'James A. Ibers'

_publ_contact_author_address
; Department of Chemistry
  Northwestern University
  2145 Sheridan Rd.
  Evanston, IL 60208-3113, USA
;
_publ_contact_author_email ibers@chem.nwu.edu
_publ_contact_author_fax (847)491-2976
_publ_contact_author_name 'James A. Ibers'
_publ_contact_author_phone (847)491-5449
_publ_section_title
;
 New Series CrLn8Te13Cl (Ln = Sm, Gd, Tb): Pseudo-Misfit-Layer Compounds
;
_journal_name_full 'Inorganic Chemistry'
_journal_page_first 6136
_journal_page_last 6138
_journal_paper_doi 10.1021/ic000817t
_journal_volume 39
_journal_year 2000
_chemical_formula_sum 'Cl Cr Sm8 Te13'
_chemical_formula_weight 2949.05
_chemical_name_systematic
; 
 ? 
;
_space_group_IT_number 36
_symmetry_cell_setting orthorhombic
_symmetry_space_group_name_Hall 'C 2c -2'
_symmetry_space_group_name_H-M 'C m c 21'
_atom_sites_solution_hydrogens geom
_atom_sites_solution_primary direct
_atom_sites_solution_secondary difmap
_audit_creation_method SHELXL-97
_cell_angle_alpha 90.00
_cell_angle_beta 90.00
_cell_angle_gamma 90.00
_cell_formula_units_Z 4
_cell_length_a 4.2281(7)
_cell_length_b 26.575(4)
_cell_length_c 23.829(4)
_cell_measurement_reflns_used 969
_cell_measurement_temperature 153(2)
_cell_measurement_theta_max 28.535
_cell_measurement_theta_min 4.911
_cell_volume 2677.5(7)
_computing_cell_refinement 'SMART version 5.054 (Bruker, 1999)'
_computing_data_collection 'SMART version 5.054 (Bruker, 1999)'
_computing_data_reduction 'SAINT-Plus version 6.01 (Bruker, 1999)'
_computing_molecular_graphics 'SHELXTL-97 (Sheldrick, 1997)'
_computing_publication_material 'SHELXTL-97 (Sheldrick, 1997)'
_computing_structure_refinement 'SHELXL-97 (Sheldrick, 1997)'
_computing_structure_solution 'SHELXS-97 (Sheldrick, 1990)'
_diffrn_ambient_temperature 153(2)
_diffrn_measured_fraction_theta_full 0.955
_diffrn_measured_fraction_theta_max 0.955
_diffrn_measurement_device_type 'Brucker Sarmt 1000 CCD'
_diffrn_measurement_method \w
_diffrn_radiation_monochromator graphite
_diffrn_radiation_source 'standard-focus sealed tube'
_diffrn_radiation_type MoK\a
_diffrn_radiation_wavelength 0.71073
_diffrn_reflns_av_R_equivalents 0.0375
_diffrn_reflns_av_sigmaI/netI 0.0316
_diffrn_reflns_limit_h_max 5
_diffrn_reflns_limit_h_min -5
_diffrn_reflns_limit_k_max 35
_diffrn_reflns_limit_k_min -35
_diffrn_reflns_limit_l_max 31
_diffrn_reflns_limit_l_min -32
_diffrn_reflns_number 16139
_diffrn_reflns_theta_full 29.01
_diffrn_reflns_theta_max 29.01
_diffrn_reflns_theta_min 1.53
_diffrn_standards_decay_% none
_exptl_absorpt_coefficient_mu 31.603
_exptl_absorpt_correction_T_max 0.737
_exptl_absorpt_correction_T_min 0.086
_exptl_absorpt_correction_type numerical
_exptl_absorpt_process_details 'face indexed (Sheldrick,1997)'
_exptl_crystal_colour black
_exptl_crystal_density_diffrn 7.316
_exptl_crystal_density_method 'not measured'
_exptl_crystal_description needle
_exptl_crystal_F_000 4852
_exptl_crystal_size_max 0.386
_exptl_crystal_size_mid 0.014
_exptl_crystal_size_min 0.010
_refine_diff_density_max 1.972
_refine_diff_density_min -3.629
_refine_diff_density_rms 0.906
_refine_ls_abs_structure_details 'Flack H D (1983), Acta Cryst. A39, 876-881'
_refine_ls_abs_structure_Flack 0.110(16)
_refine_ls_extinction_coef 0.000026(5)
_refine_ls_extinction_expression Fc^*^=kFc[1+0.001xFc^2^\l^3^/sin(2\q)]^-1/4^
_refine_ls_extinction_method SHELXL
_refine_ls_goodness_of_fit_ref 1.001
_refine_ls_hydrogen_treatment mixed
_refine_ls_matrix_type full
_refine_ls_number_parameters 141
_refine_ls_number_reflns 3749
_refine_ls_number_restraints 1
_refine_ls_restrained_S_all 1.001
_refine_ls_R_factor_all 0.0303
_refine_ls_R_factor_gt 0.0260
_refine_ls_shift/su_max 2.291
_refine_ls_shift/su_mean 0.016
_refine_ls_structure_factor_coef Fsqd
_refine_ls_weighting_details
; calc 
w = 1/[\s^2^(Fo^2^)+(0.04Fo^2^)^2^]
;
_refine_ls_weighting_scheme calc
_refine_ls_wR_factor_gt 0.0599
_refine_ls_wR_factor_ref 0.0623
_reflns_number_gt 3460
_reflns_number_total 3749
_reflns_threshold_expression >2sigma(I)
_cod_data_source_file ic000817t_2.cif
_cod_data_source_block CrSm8Te13Cl
_cod_original_cell_volume 2677.4(8)
_cod_database_code 4321710

loop_
_symmetry_equiv_pos_as_xyz
'x, y, z'
'-x, -y, z+1/2'
'x, -y, z+1/2'
'-x, y, z'
'x+1/2, y+1/2, z'
'-x+1/2, -y+1/2, z+1/2'
'x+1/2, -y+1/2, z+1/2'
'-x+1/2, y+1/2, z'

loop_
_atom_site_label
_atom_site_type_symbol
_atom_site_fract_x
_atom_site_fract_y
_atom_site_fract_z
_atom_site_U_iso_or_equiv
_atom_site_adp_type
_atom_site_occupancy
_atom_site_symmetry_multiplicity
_atom_site_calc_flag
_atom_site_refinement_flags
_atom_site_disorder_assembly
_atom_site_disorder_group
Sm1 Sm 0.0000 0.01798(3) -0.22262(3) 0.00767(15) Uani 1 2 d S . .
Sm2 Sm 0.0000 0.05257(3) -0.55595(3) 0.00750(15) Uani 1 2 d S . .
Sm3 Sm 0.0000 0.10726(3) -0.38430(3) 0.00729(15) Uani 1 2 d S . .
Sm4 Sm 0.0000 0.14815(3) -0.71765(3) 0.00745(16) Uani 1 2 d S . .
Sm5 Sm 0.0000 0.27469(3) -0.40481(3) 0.00762(16) Uani 1 2 d S . .
Sm6 Sm 0.0000 0.44021(3) -0.39733(3) 0.00769(16) Uani 1 2 d S . .
Sm7 Sm 0.0000 0.63204(3) -0.06533(3) 0.00737(15) Uani 1 2 d S . .
Sm8 Sm 0.0000 0.69266(3) -0.23252(3) 0.00716(16) Uani 1 2 d S . .
Te1 Te 0.0000 0.06227(3) 0.00026(4) 0.00695(19) Uani 1 2 d S . .
Te2 Te 0.0000 0.13069(3) -0.16328(4) 0.0073(2) Uani 1 2 d S . .
Te3 Te 0.0000 0.14408(3) -0.85858(4) 0.00689(19) Uani 1 2 d S . .
Te4 Te 0.0000 0.17328(3) -0.49607(4) 0.00840(18) Uani 1 2 d S . .
Te5 Te 0.0000 0.20256(3) -0.00199(4) 0.00734(18) Uani 1 2 d S . .
Te6 Te 0.0000 0.24438(4) -0.62271(4) 0.00862(18) Uani 1 2 d S . .
Te7 Te 0.0000 0.27423(3) -0.26488(4) 0.0067(2) Uani 1 2 d S . .
Te8 Te 0.0000 0.37676(4) -0.11962(4) 0.00717(18) Uani 1 2 d S . .
Te9 Te 0.0000 0.43354(3) -0.25935(4) 0.0076(2) Uani 1 2 d S . .
Te10 Te 0.0000 0.51787(3) -0.12162(4) 0.00703(18) Uani 1 2 d S . .
Te11 Te 0.0000 0.55082(3) -0.45877(4) 0.00705(19) Uani 1 2 d S . .
Te12 Te 0.0000 0.58539(3) -0.28559(4) 0.00796(19) Uani 1 2 d S . .
Te13 Te 0.0000 0.69536(3) -0.36554(4) 0.00757(19) Uani 1 2 d S . .
Cr1 Cr 0.0000 0.29086(9) -0.05919(11) 0.0066(4) Uani 1 2 d S . .
Cl1 Cl 0.0000 -0.00017(12) -0.35206(14) 0.0039(6) Uani 1 2 d S . .

loop_
_atom_site_aniso_label
_atom_site_aniso_U_11
_atom_site_aniso_U_22
_atom_site_aniso_U_33
_atom_site_aniso_U_23
_atom_site_aniso_U_13
_atom_site_aniso_U_12
Sm1 0.0063(4) 0.0081(4) 0.0086(4) 0.0004(3) 0.000 0.000
Sm2 0.0071(3) 0.0085(4) 0.0069(4) 0.0001(3) 0.000 0.000
Sm3 0.0071(3) 0.0079(3) 0.0069(4) 0.0002(3) 0.000 0.000
Sm4 0.0077(4) 0.0074(3) 0.0073(4) 0.0006(3) 0.000 0.000
Sm5 0.0068(3) 0.0083(3) 0.0078(4) 0.0002(3) 0.000 0.000
Sm6 0.0063(4) 0.0085(3) 0.0083(4) 0.0018(3) 0.000 0.000
Sm7 0.0069(3) 0.0084(3) 0.0068(4) -0.0003(3) 0.000 0.000
Sm8 0.0079(3) 0.0061(3) 0.0075(4) 0.0003(3) 0.000 0.000
Te1 0.0070(4) 0.0071(4) 0.0068(5) 0.0001(4) 0.000 0.000
Te2 0.0072(4) 0.0083(4) 0.0063(5) 0.0004(3) 0.000 0.000
Te3 0.0063(5) 0.0065(4) 0.0078(5) 0.0001(4) 0.000 0.000
Te4 0.0079(4) 0.0101(4) 0.0072(4) 0.0021(4) 0.000 0.000
Te5 0.0082(4) 0.0074(4) 0.0065(4) -0.0007(3) 0.000 0.000
Te6 0.0085(4) 0.0102(4) 0.0072(5) 0.0023(4) 0.000 0.000
Te7 0.0072(4) 0.0062(4) 0.0067(5) -0.0003(3) 0.000 0.000
Te8 0.0076(4) 0.0071(4) 0.0068(4) -0.0006(3) 0.000 0.000
Te9 0.0093(4) 0.0071(4) 0.0065(5) -0.0003(3) 0.000 0.000
Te10 0.0073(4) 0.0075(4) 0.0062(4) 0.0004(3) 0.000 0.000
Te11 0.0071(4) 0.0085(4) 0.0056(5) -0.0004(3) 0.000 0.000
Te12 0.0083(4) 0.0083(4) 0.0073(5) 0.0009(3) 0.000 0.000
Te13 0.0082(4) 0.0069(4) 0.0076(5) 0.0003(3) 0.000 0.000
Cr1 0.0057(9) 0.0073(10) 0.0069(10) 0.0015(8) 0.000 0.000
Cl1 0.0000(12) 0.0055(14) 0.0061(15) 0.0005(12) 0.000 0.000

loop_
_atom_type_symbol
_atom_type_description
_atom_type_scat_dispersion_real
_atom_type_scat_dispersion_imag
_atom_type_scat_source
Cl Cl 0.1484 0.1585 'International Tables Vol C Tables 4.2.6.8 and 6.1.1.4'
Cr Cr 0.3209 0.6236 'International Tables Vol C Tables 4.2.6.8 and 6.1.1.4'
Te Te -0.5308 1.6751 'International Tables Vol C Tables 4.2.6.8 and 6.1.1.4'
Sm Sm -0.1638 3.4418 'International Tables Vol C Tables 4.2.6.8 and 6.1.1.4'

loop_
_geom_angle_atom_site_label_1
_geom_angle_atom_site_label_2
_geom_angle_atom_site_label_3
_geom_angle
_geom_angle_site_symmetry_1
_geom_angle_site_symmetry_3
_geom_angle_publ_flag
Cl1 Sm1 Te12 67.50(5) . 5_545 ?
Cl1 Sm1 Te12 67.50(5) . 5_445 ?
Te12 Sm1 Te12 84.27(3) 5_545 5_445 ?
Cl1 Sm1 Te10 137.913(19) . 5_545 ?
Te12 Sm1 Te10 85.15(2) 5_545 5_545 ?
Te12 Sm1 Te10 143.23(3) 5_445 5_545 ?
Cl1 Sm1 Te10 137.91(2) . 5_445 ?
Te12 Sm1 Te10 143.23(3) 5_545 5_445 ?
Te12 Sm1 Te10 85.15(2) 5_445 5_445 ?
Te10 Sm1 Te10 82.59(3) 5_545 5_445 ?
Cl1 Sm1 Te9 67.79(5) . 5_445 ?
Te12 Sm1 Te9 135.28(4) 5_545 5_445 ?
Te12 Sm1 Te9 79.95(2) 5_445 5_445 ?
Te10 Sm1 Te9 129.78(3) 5_545 5_445 ?
Te10 Sm1 Te9 76.66(2) 5_445 5_445 ?
Cl1 Sm1 Te9 67.79(5) . 5_545 ?
Te12 Sm1 Te9 79.95(2) 5_545 5_545 ?
Te12 Sm1 Te9 135.28(4) 5_445 5_545 ?
Te10 Sm1 Te9 76.66(2) 5_545 5_545 ?
Te10 Sm1 Te9 129.78(3) 5_445 5_545 ?
Te9 Sm1 Te9 82.54(3) 5_445 5_545 ?
Cl1 Sm1 Te2 124.16(6) . . ?
Te12 Sm1 Te2 71.89(3) 5_545 . ?
Te12 Sm1 Te2 71.89(3) 5_445 . ?
Te10 Sm1 Te2 71.34(2) 5_545 . ?
Te10 Sm1 Te2 71.34(2) 5_445 . ?
Te9 Sm1 Te2 138.573(16) 5_445 . ?
Te9 Sm1 Te2 138.573(16) 5_545 . ?
Te11 Sm2 Te11 84.78(3) 5_545 5_445 ?
Te11 Sm2 Te8 85.05(2) 5_545 6_554 ?
Te11 Sm2 Te8 143.31(3) 5_445 6_554 ?
Te11 Sm2 Te8 143.31(3) 5_545 6_454 ?
Te11 Sm2 Te8 85.05(2) 5_445 6_454 ?
Te8 Sm2 Te8 82.41(3) 6_554 6_454 ?
Te11 Sm2 Te10 142.26(3) 5_545 6_454 ?
Te11 Sm2 Te10 84.72(2) 5_445 6_454 ?
Te8 Sm2 Te10 122.79(3) 6_554 6_454 ?
Te8 Sm2 Te10 71.26(3) 6_454 6_454 ?
Te11 Sm2 Te10 84.72(2) 5_545 6_554 ?
Te11 Sm2 Te10 142.26(3) 5_445 6_554 ?
Te8 Sm2 Te10 71.26(3) 6_554 6_554 ?
Te8 Sm2 Te10 122.79(3) 6_454 6_554 ?
Te10 Sm2 Te10 81.81(3) 6_454 6_554 ?
Te11 Sm2 Te1 71.92(2) 5_545 2_554 ?
Te11 Sm2 Te1 71.92(2) 5_445 2_554 ?
Te8 Sm2 Te1 136.543(17) 6_554 2_554 ?
Te8 Sm2 Te1 136.543(17) 6_454 2_554 ?
Te10 Sm2 Te1 70.36(2) 6_454 2_554 ?
Te10 Sm2 Te1 70.36(2) 6_554 2_554 ?
Te11 Sm2 Te4 73.35(2) 5_545 . ?
Te11 Sm2 Te4 73.35(2) 5_445 . ?
Te8 Sm2 Te4 69.96(3) 6_554 . ?
Te8 Sm2 Te4 69.96(3) 6_454 . ?
Te10 Sm2 Te4 136.618(17) 6_454 . ?
Te10 Sm2 Te4 136.618(17) 6_554 . ?
Te1 Sm2 Te4 132.33(3) 2_554 . ?
Cl1 Sm3 Te11 71.68(5) . 5_445 ?
Cl1 Sm3 Te11 71.68(5) . 5_545 ?
Te11 Sm3 Te11 84.60(3) 5_445 5_545 ?
Cl1 Sm3 Te13 132.31(4) . 5_545 ?
Te11 Sm3 Te13 151.24(4) 5_445 5_545 ?
Te11 Sm3 Te13 89.06(2) 5_545 5_545 ?
Cl1 Sm3 Te13 132.31(4) . 5_445 ?
Te11 Sm3 Te13 89.06(2) 5_445 5_445 ?
Te11 Sm3 Te13 151.24(4) 5_545 5_445 ?
Te13 Sm3 Te13 83.14(3) 5_545 5_445 ?
Cl1 Sm3 Te4 138.44(7) . . ?
Te11 Sm3 Te4 77.93(3) 5_445 . ?
Te11 Sm3 Te4 77.93(3) 5_545 . ?
Te13 Sm3 Te4 73.31(3) 5_545 . ?
Te13 Sm3 Te4 73.31(3) 5_445 . ?
Cl1 Sm3 Te12 68.62(5) . 5_545 ?
Te11 Sm3 Te12 140.30(3) 5_445 5_545 ?
Te11 Sm3 Te12 83.37(2) 5_545 5_545 ?
Te13 Sm3 Te12 66.04(2) 5_545 5_545 ?
Te13 Sm3 Te12 117.80(3) 5_445 5_545 ?
Te4 Sm3 Te12 135.256(19) . 5_545 ?
Cl1 Sm3 Te12 68.62(5) . 5_445 ?
Te11 Sm3 Te12 83.37(2) 5_445 5_445 ?
Te11 Sm3 Te12 140.30(3) 5_545 5_445 ?
Te13 Sm3 Te12 117.80(3) 5_545 5_445 ?
Te13 Sm3 Te12 66.04(2) 5_445 5_445 ?
Te4 Sm3 Te12 135.256(19) . 5_445 ?
Te12 Sm3 Te12 82.21(3) 5_545 5_445 ?
Te7 Sm4 Te7 83.95(3) 6_554 6_454 ?
Te7 Sm4 Te9 140.96(4) 6_554 6_454 ?
Te7 Sm4 Te9 83.68(2) 6_454 6_454 ?
Te7 Sm4 Te9 83.68(2) 6_554 6_554 ?
Te7 Sm4 Te9 140.96(4) 6_454 6_554 ?
Te9 Sm4 Te9 83.05(3) 6_454 6_554 ?
Te7 Sm4 Te8 87.33(2) 6_554 6_554 ?
Te7 Sm4 Te8 146.28(3) 6_454 6_554 ?
Te9 Sm4 Te8 121.43(3) 6_454 6_554 ?
Te9 Sm4 Te8 69.56(3) 6_554 6_554 ?
Te7 Sm4 Te8 146.28(3) 6_554 6_454 ?
Te7 Sm4 Te8 87.33(2) 6_454 6_454 ?
Te9 Sm4 Te8 69.56(3) 6_454 6_454 ?
Te9 Sm4 Te8 121.43(3) 6_554 6_454 ?
Te8 Sm4 Te8 82.09(3) 6_554 6_454 ?
Te7 Sm4 Te3 70.44(3) 6_554 . ?
Te7 Sm4 Te3 70.44(3) 6_454 . ?
Te9 Sm4 Te3 70.52(2) 6_454 . ?
Te9 Sm4 Te3 70.52(2) 6_554 . ?
Te8 Sm4 Te3 135.94(2) 6_554 . ?
Te8 Sm4 Te3 135.94(2) 6_454 . ?
Te7 Sm4 Te6 75.35(3) 6_554 . ?
Te7 Sm4 Te6 75.35(3) 6_454 . ?
Te9 Sm4 Te6 135.755(19) 6_454 . ?
Te9 Sm4 Te6 135.755(19) 6_554 . ?
Te8 Sm4 Te6 70.93(3) 6_554 . ?
Te8 Sm4 Te6 70.93(3) 6_454 . ?
Te3 Sm4 Te6 133.34(3) . . ?
Te13 Sm5 Te13 85.02(3) 5_445 5_545 ?
Te13 Sm5 Te5 84.10(2) 5_445 6_454 ?
Te13 Sm5 Te5 142.35(3) 5_545 6_454 ?
Te13 Sm5 Te5 142.35(3) 5_445 6_554 ?
Te13 Sm5 Te5 84.10(2) 5_545 6_554 ?
Te5 Sm5 Te5 82.91(3) 6_454 6_554 ?
Te13 Sm5 Te3 142.56(4) 5_445 6 ?
Te13 Sm5 Te3 84.58(2) 5_545 6 ?
Te5 Sm5 Te3 123.81(3) 6_454 6 ?
Te5 Sm5 Te3 71.71(3) 6_554 6 ?
Te13 Sm5 Te3 84.58(2) 5_445 6_455 ?
Te13 Sm5 Te3 142.56(4) 5_545 6_455 ?
Te5 Sm5 Te3 71.71(3) 6_454 6_455 ?
Te5 Sm5 Te3 123.81(3) 6_554 6_455 ?
Te3 Sm5 Te3 82.20(3) 6 6_455 ?
Te13 Sm5 Te7 72.45(2) 5_445 . ?
Te13 Sm5 Te7 72.45(2) 5_545 . ?
Te5 Sm5 Te7 136.542(19) 6_454 . ?
Te5 Sm5 Te7 136.542(19) 6_554 . ?
Te3 Sm5 Te7 70.12(2) 6 . ?
Te3 Sm5 Te7 70.12(2) 6_455 . ?
Te13 Sm5 Te4 70.34(3) 5_445 . ?
Te13 Sm5 Te4 70.34(3) 5_545 . ?
Te5 Sm5 Te4 72.06(3) 6_454 . ?
Te5 Sm5 Te4 72.06(3) 6_554 . ?
Te3 Sm5 Te4 137.516(17) 6 . ?
Te3 Sm5 Te4 137.516(17) 6_455 . ?
Te7 Sm5 Te4 128.69(3) . . ?
Cl1 Sm6 Cl1 95.61(10) 5 5_455 ?
Cl1 Sm6 Te3 139.94(7) 5 6_455 ?
Cl1 Sm6 Te3 77.95(6) 5_455 6_455 ?
Cl1 Sm6 Te3 77.95(6) 5 6 ?
Cl1 Sm6 Te3 139.94(7) 5_455 6 ?
Te3 Sm6 Te3 82.21(3) 6_455 6 ?
Cl1 Sm6 Te1 141.44(7) 5 6_454 ?
Cl1 Sm6 Te1 79.16(6) 5_455 6_454 ?
Te3 Sm6 Te1 76.84(2) 6_455 6_454 ?
Te3 Sm6 Te1 129.28(3) 6 6_454 ?
Cl1 Sm6 Te1 79.16(6) 5 6_554 ?
Cl1 Sm6 Te1 141.44(7) 5_455 6_554 ?
Te3 Sm6 Te1 129.28(3) 6_455 6_554 ?
Te3 Sm6 Te1 76.84(2) 6 6_554 ?
Te1 Sm6 Te1 81.78(3) 6_454 6_554 ?
Cl1 Sm6 Te11 70.82(6) 5 . ?
Cl1 Sm6 Te11 70.82(6) 5_455 . ?
Te3 Sm6 Te11 138.728(16) 6_455 . ?
Te3 Sm6 Te11 138.728(16) 6 . ?
Te1 Sm6 Te11 71.42(2) 6_454 . ?
Te1 Sm6 Te11 71.42(2) 6_554 . ?
Cl1 Sm6 Te9 69.66(7) 5 . ?
Cl1 Sm6 Te9 69.66(7) 5_455 . ?
Te3 Sm6 Te9 71.08(3) 6_455 . ?
Te3 Sm6 Te9 71.08(3) 6 . ?
Te1 Sm6 Te9 138.893(16) 6_454 . ?
Te1 Sm6 Te9 138.893(16) 6_554 . ?
Te11 Sm6 Te9 119.57(3) . . ?
Te2 Sm7 Te2 84.33(3) 5_455 5 ?
Te2 Sm7 Te5 143.03(3) 5_455 5 ?
Te2 Sm7 Te5 85.00(2) 5 5 ?
Te2 Sm7 Te5 85.00(2) 5_455 5_455 ?
Te2 Sm7 Te5 143.03(3) 5 5_455 ?
Te5 Sm7 Te5 82.60(3) 5 5_455 ?
Te2 Sm7 Te1 84.97(2) 5_455 5_455 ?
Te2 Sm7 Te1 142.62(3) 5 5_455 ?
Te5 Sm7 Te1 122.82(4) 5 5_455 ?
Te5 Sm7 Te1 71.01(3) 5_455 5_455 ?
Te2 Sm7 Te1 142.62(3) 5_455 5 ?
Te2 Sm7 Te1 84.97(2) 5 5 ?
Te5 Sm7 Te1 71.01(3) 5 5 ?
Te5 Sm7 Te1 122.82(4) 5_455 5 ?
Te1 Sm7 Te1 82.16(3) 5_455 5 ?
Te2 Sm7 Te10 71.94(2) 5_455 . ?
Te2 Sm7 Te10 71.94(2) 5 . ?
Te5 Sm7 Te10 136.526(18) 5 . ?
Te5 Sm7 Te10 136.526(18) 5_455 . ?
Te1 Sm7 Te10 70.69(2) 5_455 . ?
Te1 Sm7 Te10 70.69(2) 5 . ?
Te2 Sm7 Te6 74.08(2) 5_455 2_565 ?
Te2 Sm7 Te6 74.08(2) 5 2_565 ?
Te5 Sm7 Te6 68.96(3) 5 2_565 ?
Te5 Sm7 Te6 68.96(3) 5_455 2_565 ?
Te1 Sm7 Te6 135.955(18) 5_455 2_565 ?
Te1 Sm7 Te6 135.955(18) 5 2_565 ?
Te10 Sm7 Te6 133.54(3) . 2_565 ?
Te6 Sm8 Te12 146.52(4) 2_565 . ?
Te6 Sm8 Te7 80.46(3) 2_565 5 ?
Te12 Sm8 Te7 122.28(3) . 5 ?
Te6 Sm8 Te7 80.46(3) 2_565 5_455 ?
Te12 Sm8 Te7 122.28(3) . 5_455 ?
Te7 Sm8 Te7 85.16(3) 5 5_455 ?
Te6 Sm8 Te2 80.81(3) 2_565 5_455 ?
Te12 Sm8 Te2 74.59(3) . 5_455 ?
Te7 Sm8 Te2 161.26(4) 5 5_455 ?
Te7 Sm8 Te2 92.17(2) 5_455 5_455 ?
Te6 Sm8 Te2 80.81(3) 2_565 5 ?
Te12 Sm8 Te2 74.59(3) . 5 ?
Te7 Sm8 Te2 92.17(2) 5 5 ?
Te7 Sm8 Te2 161.26(4) 5_455 5 ?
Te2 Sm8 Te2 84.41(3) 5_455 5 ?
Te6 Sm8 Te13 146.11(4) 2_565 . ?
Te12 Sm8 Te13 67.37(3) . . ?
Te7 Sm8 Te13 74.79(2) 5 . ?
Te7 Sm8 Te13 74.79(2) 5_455 . ?
Te2 Sm8 Te13 122.41(3) 5_455 . ?
Te2 Sm8 Te13 122.41(3) 5 . ?
Sm7 Te1 Sm7 82.16(3) 5_545 5_445 ?
Sm7 Te1 Sm6 87.06(2) 5_545 6 ?
Sm7 Te1 Sm6 144.00(3) 5_445 6 ?
Sm7 Te1 Sm6 144.00(3) 5_545 6_455 ?
Sm7 Te1 Sm6 87.06(2) 5_445 6_455 ?
Sm6 Te1 Sm6 81.78(3) 6 6_455 ?
Sm7 Te1 Sm2 109.42(3) 5_545 2 ?
Sm7 Te1 Sm2 109.42(3) 5_445 2 ?
Sm6 Te1 Sm2 106.56(3) 6 2 ?
Sm6 Te1 Sm2 106.56(3) 6_455 2 ?
Sm8 Te2 Sm8 84.41(3) 5_545 5_445 ?
Sm8 Te2 Sm7 86.08(2) 5_545 5_545 ?
Sm8 Te2 Sm7 146.46(4) 5_445 5_545 ?
Sm8 Te2 Sm7 146.46(4) 5_545 5_445 ?
Sm8 Te2 Sm7 86.08(2) 5_445 5_445 ?
Sm7 Te2 Sm7 84.33(3) 5_545 5_445 ?
Sm8 Te2 Sm1 104.45(3) 5_545 . ?
Sm8 Te2 Sm1 104.45(3) 5_445 . ?
Sm7 Te2 Sm1 109.07(3) 5_545 . ?
Sm7 Te2 Sm1 109.07(3) 5_445 . ?
Sm6 Te3 Sm6 82.21(3) 6_454 6_554 ?
Sm6 Te3 Sm5 143.27(4) 6_454 6_554 ?
Sm6 Te3 Sm5 86.39(2) 6_554 6_554 ?
Sm6 Te3 Sm5 86.39(2) 6_454 6_454 ?
Sm6 Te3 Sm5 143.27(4) 6_554 6_454 ?
Sm5 Te3 Sm5 82.20(3) 6_554 6_454 ?
Sm6 Te3 Sm4 108.02(3) 6_454 . ?
Sm6 Te3 Sm4 108.02(3) 6_554 . ?
Sm5 Te3 Sm4 108.71(3) 6_554 . ?
Sm5 Te3 Sm4 108.71(3) 6_454 . ?
Cr1 Te4 Cr1 99.79(9) 6_454 6_554 ?
Cr1 Te4 Sm3 130.10(5) 6_454 . ?
Cr1 Te4 Sm3 130.10(4) 6_554 . ?
Cr1 Te4 Sm5 94.21(6) 6_454 . ?
Cr1 Te4 Sm5 94.21(6) 6_554 . ?
Sm3 Te4 Sm5 84.48(3) . . ?
Cr1 Te4 Sm2 95.39(6) 6_454 . ?
Cr1 Te4 Sm2 95.39(6) 6_554 . ?
Sm3 Te4 Sm2 80.60(3) . . ?
Sm5 Te4 Sm2 165.08(3) . . ?
Cr1 Te5 Sm5 101.56(5) . 6 ?
Cr1 Te5 Sm5 101.56(5) . 6_455 ?
Sm5 Te5 Sm5 82.91(3) 6 6_455 ?
Cr1 Te5 Sm7 105.62(5) . 5_445 ?
Sm5 Te5 Sm7 152.80(4) 6 5_445 ?
Sm5 Te5 Sm7 90.89(2) 6_455 5_445 ?
Cr1 Te5 Sm7 105.62(5) . 5_545 ?
Sm5 Te5 Sm7 90.89(2) 6 5_545 ?
Sm5 Te5 Sm7 152.80(4) 6_455 5_545 ?
Sm7 Te5 Sm7 82.60(3) 5_445 5_545 ?
Cr1 Te6 Cr1 99.81(9) 6_554 6_454 ?
Cr1 Te6 Sm8 130.09(5) 6_554 2_564 ?
Cr1 Te6 Sm8 130.09(5) 6_454 2_564 ?
Cr1 Te6 Sm4 96.26(6) 6_554 . ?
Cr1 Te6 Sm4 96.26(6) 6_454 . ?
Sm8 Te6 Sm4 81.10(3) 2_564 . ?
Cr1 Te6 Sm7 95.87(6) 6_554 2_564 ?
Cr1 Te6 Sm7 95.87(6) 6_454 2_564 ?
Sm8 Te6 Sm7 80.01(3) 2_564 2_564 ?
Sm4 Te6 Sm7 161.11(3) . 2_564 ?
Sm8 Te7 Sm8 85.16(3) 5_445 5_545 ?
Sm8 Te7 Sm4 144.82(4) 5_445 6 ?
Sm8 Te7 Sm4 84.97(2) 5_545 6 ?
Sm8 Te7 Sm4 84.97(2) 5_445 6_455 ?
Sm8 Te7 Sm4 144.82(4) 5_545 6_455 ?
Sm4 Te7 Sm4 83.95(3) 6 6_455 ?
Sm8 Te7 Sm5 104.44(3) 5_445 . ?
Sm8 Te7 Sm5 104.44(3) 5_545 . ?
Sm4 Te7 Sm5 110.71(3) 6 . ?
Sm4 Te7 Sm5 110.71(3) 6_455 . ?
Cr1 Te8 Sm2 104.05(5) . 6 ?
Cr1 Te8 Sm2 104.05(5) . 6_455 ?
Sm2 Te8 Sm2 82.41(3) 6 6_455 ?
Cr1 Te8 Sm4 102.31(5) . 6_455 ?
Sm2 Te8 Sm4 153.64(4) 6 6_455 ?
Sm2 Te8 Sm4 91.765(19) 6_455 6_455 ?
Cr1 Te8 Sm4 102.31(5) . 6 ?
Sm2 Te8 Sm4 91.765(19) 6 6 ?
Sm2 Te8 Sm4 153.64(4) 6_455 6 ?
Sm4 Te8 Sm4 82.09(3) 6_455 6 ?
Sm4 Te9 Sm4 83.05(3) 6_455 6 ?
Sm4 Te9 Sm1 145.98(4) 6_455 5 ?
Sm4 Te9 Sm1 87.38(2) 6 5 ?
Sm4 Te9 Sm1 87.38(2) 6_455 5_455 ?
Sm4 Te9 Sm1 145.98(4) 6 5_455 ?
Sm1 Te9 Sm1 82.54(3) 5 5_455 ?
Sm4 Te9 Sm6 110.36(3) 6_455 . ?
Sm4 Te9 Sm6 110.36(3) 6 . ?
Sm1 Te9 Sm6 103.59(3) 5 . ?
Sm1 Te9 Sm6 103.59(3) 5_455 . ?
Sm1 Te10 Sm1 82.59(3) 5_455 5 ?
Sm1 Te10 Sm2 86.13(2) 5_455 6_455 ?
Sm1 Te10 Sm2 142.84(3) 5 6_455 ?
Sm1 Te10 Sm2 142.84(3) 5_455 6 ?
Sm1 Te10 Sm2 86.13(2) 5 6 ?
Sm2 Te10 Sm2 81.81(3) 6_455 6 ?
Sm1 Te10 Sm7 107.63(3) 5_455 . ?
Sm1 Te10 Sm7 107.63(3) 5 . ?
Sm2 Te10 Sm7 109.53(3) 6_455 . ?
Sm2 Te10 Sm7 109.53(3) 6 . ?
Sm2 Te11 Sm2 84.78(3) 5_455 5 ?
Sm2 Te11 Sm3 149.74(4) 5_455 5 ?
Sm2 Te11 Sm3 87.50(2) 5 5 ?
Sm2 Te11 Sm3 87.50(2) 5_455 5_455 ?
Sm2 Te11 Sm3 149.74(4) 5 5_455 ?
Sm3 Te11 Sm3 84.60(3) 5 5_455 ?
Sm2 Te11 Sm6 110.03(3) 5_455 . ?
Sm2 Te11 Sm6 110.03(3) 5 . ?
Sm3 Te11 Sm6 100.11(3) 5 . ?
Sm3 Te11 Sm6 100.11(3) 5_455 . ?
Sm8 Te12 Sm1 109.06(3) . 5_455 ?
Sm8 Te12 Sm1 109.06(3) . 5 ?
Sm1 Te12 Sm1 84.27(3) 5_455 5 ?
Sm8 Te12 Sm3 97.56(3) . 5_455 ?
Sm1 Te12 Sm3 90.57(2) 5_455 5_455 ?
Sm1 Te12 Sm3 153.14(4) 5 5_455 ?
Sm8 Te12 Sm3 97.56(3) . 5 ?
Sm1 Te12 Sm3 153.14(4) 5_455 5 ?
Sm1 Te12 Sm3 90.57(2) 5 5 ?
Sm3 Te12 Sm3 82.21(3) 5_455 5 ?
Sm5 Te13 Sm5 85.02(3) 5 5_455 ?
Sm5 Te13 Sm8 108.32(3) 5 . ?
Sm5 Te13 Sm8 108.32(3) 5_455 . ?
Sm5 Te13 Sm3 154.36(4) 5 5_455 ?
Sm5 Te13 Sm3 90.28(2) 5_455 5_455 ?
Sm8 Te13 Sm3 97.10(3) . 5_455 ?
Sm5 Te13 Sm3 90.28(2) 5 5 ?
Sm5 Te13 Sm3 154.36(4) 5_455 5 ?
Sm8 Te13 Sm3 97.10(3) . 5 ?
Sm3 Te13 Sm3 83.14(3) 5_455 5 ?
Te8 Cr1 Te5 177.90(12) . . ?
Te8 Cr1 Te6 89.68(7) . 6_455 ?
Te5 Cr1 Te6 88.97(7) . 6_455 ?
Te8 Cr1 Te6 89.68(7) . 6 ?
Te5 Cr1 Te6 88.97(7) . 6 ?
Te6 Cr1 Te6 99.81(9) 6_455 6 ?
Te8 Cr1 Te4 89.93(7) . 6 ?
Te5 Cr1 Te4 91.42(7) . 6 ?
Te6 Cr1 Te4 179.61(12) 6_455 6 ?
Te6 Cr1 Te4 80.20(2) 6 6 ?
Te8 Cr1 Te4 89.93(7) . 6_455 ?
Te5 Cr1 Te4 91.42(7) . 6_455 ?
Te6 Cr1 Te4 80.20(2) 6_455 6_455 ?
Te6 Cr1 Te4 179.61(12) 6 6_455 ?
Te4 Cr1 Te4 99.79(9) 6 6_455 ?
Sm6 Cl1 Sm6 95.61(10) 5_445 5_545 ?
Sm6 Cl1 Sm3 115.97(8) 5_445 . ?
Sm6 Cl1 Sm3 115.97(8) 5_545 . ?
Sm6 Cl1 Sm1 117.34(8) 5_445 . ?
Sm6 Cl1 Sm1 117.34(8) 5_545 . ?
Sm3 Cl1 Sm1 96.17(9) . . ?

loop_
_geom_bond_atom_site_label_1
_geom_bond_atom_site_label_2
_geom_bond_distance
_geom_bond_site_symmetry_2
_geom_bond_publ_flag
Sm1 Cl1 3.122(4) . ?
Sm1 Te12 3.1512(9) 5_545 ?
Sm1 Te12 3.1512(9) 5_445 ?
Sm1 Te10 3.2033(10) 5_545 ?
Sm1 Te10 3.2033(10) 5_445 ?
Sm1 Te9 3.2049(10) 5_445 ?
Sm1 Te9 3.2049(10) 5_545 ?
Sm1 Te2 3.3122(12) . ?
Sm2 Te11 3.1359(9) 5_545 ?
Sm2 Te11 3.1359(9) 5_445 ?
Sm2 Te8 3.2091(9) 6_554 ?
Sm2 Te8 3.2091(9) 6_454 ?
Sm2 Te10 3.2284(9) 6_454 ?
Sm2 Te10 3.2284(9) 6_554 ?
Sm2 Te1 3.3327(12) 2_554 ?
Sm2 Te4 3.5109(12) . ?
Sm3 Cl1 2.956(3) . ?
Sm3 Te11 3.1413(9) 5_445 ?
Sm3 Te11 3.1413(9) 5_545 ?
Sm3 Te13 3.1861(9) 5_545 ?
Sm3 Te13 3.1861(9) 5_445 ?
Sm3 Te4 3.1895(12) . ?
Sm3 Te12 3.2155(10) 5_545 ?
Sm3 Te12 3.2155(10) 5_445 ?
Sm4 Te7 3.1608(9) 6_554 ?
Sm4 Te7 3.1608(9) 6_454 ?
Sm4 Te9 3.1890(10) 6_454 ?
Sm4 Te9 3.1890(10) 6_554 ?
Sm4 Te8 3.2193(10) 6_554 ?
Sm4 Te8 3.2193(10) 6_454 ?
Sm4 Te3 3.3602(14) . ?
Sm4 Te6 3.4143(13) . ?
Sm5 Te13 3.1287(9) 5_445 ?
Sm5 Te13 3.1287(9) 5_545 ?
Sm5 Te5 3.1934(10) 6_454 ?
Sm5 Te5 3.1934(10) 6_554 ?
Sm5 Te3 3.2159(9) 6 ?
Sm5 Te3 3.2159(9) 6_455 ?
Sm5 Te7 3.3345(13) . ?
Sm5 Te4 3.4628(13) . ?
Sm6 Cl1 2.854(2) 5 ?
Sm6 Cl1 2.854(2) 5_455 ?
Sm6 Te3 3.2155(10) 6_455 ?
Sm6 Te3 3.2155(10) 6 ?
Sm6 Te1 3.2294(10) 6_454 ?
Sm6 Te1 3.2294(10) 6_554 ?
Sm6 Te11 3.2839(12) . ?
Sm6 Te9 3.2925(14) . ?
Sm7 Te2 3.1493(9) 5_455 ?
Sm7 Te2 3.1493(9) 5 ?
Sm7 Te5 3.2031(9) 5 ?
Sm7 Te5 3.2031(9) 5_455 ?
Sm7 Te1 3.2171(9) 5_455 ?
Sm7 Te1 3.2171(9) 5 ?
Sm7 Te10 3.3172(12) . ?
Sm7 Te6 3.5574(13) 2_565 ?
Sm8 Te6 3.1057(13) 2_565 ?
Sm8 Te12 3.1186(12) . ?
Sm8 Te7 3.1244(9) 5 ?
Sm8 Te7 3.1244(9) 5_455 ?
Sm8 Te2 3.1470(9) 5_455 ?
Sm8 Te2 3.1470(9) 5 ?
Sm8 Te13 3.1705(13) . ?
Te1 Sm7 3.2171(9) 5_545 ?
Te1 Sm7 3.2171(9) 5_445 ?
Te1 Sm6 3.2294(10) 6 ?
Te1 Sm6 3.2294(10) 6_455 ?
Te1 Sm2 3.3327(12) 2 ?
Te2 Sm8 3.1470(9) 5_545 ?
Te2 Sm8 3.1470(9) 5_445 ?
Te2 Sm7 3.1493(9) 5_545 ?
Te2 Sm7 3.1493(9) 5_445 ?
Te3 Sm6 3.2155(10) 6_454 ?
Te3 Sm6 3.2155(10) 6_554 ?
Te3 Sm5 3.2159(9) 6_554 ?
Te3 Sm5 3.2159(9) 6_454 ?
Te4 Cr1 2.7639(18) 6_454 ?
Te4 Cr1 2.7639(18) 6_554 ?
Te5 Cr1 2.714(3) . ?
Te5 Sm5 3.1934(10) 6 ?
Te5 Sm5 3.1934(10) 6_455 ?
Te5 Sm7 3.2031(9) 5_445 ?
Te5 Sm7 3.2031(9) 5_545 ?
Te6 Cr1 2.7636(18) 6_554 ?
Te6 Cr1 2.7636(19) 6_454 ?
Te6 Sm8 3.1057(13) 2_564 ?
Te6 Sm7 3.5574(13) 2_564 ?
Te7 Sm8 3.1244(9) 5_445 ?
Te7 Sm8 3.1244(9) 5_545 ?
Te7 Sm4 3.1608(9) 6 ?
Te7 Sm4 3.1608(9) 6_455 ?
Te8 Cr1 2.699(3) . ?
Te8 Sm2 3.2091(9) 6 ?
Te8 Sm2 3.2091(9) 6_455 ?
Te8 Sm4 3.2193(10) 6_455 ?
Te8 Sm4 3.2193(11) 6 ?
Te9 Sm4 3.1890(10) 6_455 ?
Te9 Sm4 3.1890(10) 6 ?
Te9 Sm1 3.2049(10) 5 ?
Te9 Sm1 3.2049(10) 5_455 ?
Te10 Sm1 3.2033(10) 5_455 ?
Te10 Sm1 3.2033(10) 5 ?
Te10 Sm2 3.2284(9) 6_455 ?
Te10 Sm2 3.2284(9) 6 ?
Te11 Sm2 3.1359(9) 5_455 ?
Te11 Sm2 3.1359(9) 5 ?
Te11 Sm3 3.1412(9) 5 ?
Te11 Sm3 3.1412(9) 5_455 ?
Te12 Sm1 3.1512(9) 5_455 ?
Te12 Sm1 3.1512(9) 5 ?
Te12 Sm3 3.2155(10) 5_455 ?
Te12 Sm3 3.2155(10) 5 ?
Te13 Sm5 3.1287(9) 5 ?
Te13 Sm5 3.1287(9) 5_455 ?
Te13 Sm3 3.1861(9) 5_455 ?
Te13 Sm3 3.1861(9) 5 ?
Cr1 Te6 2.7636(18) 6_455 ?
Cr1 Te6 2.7636(18) 6 ?
Cr1 Te4 2.7639(18) 6 ?
Cr1 Te4 2.7639(18) 6_455 ?
Cl1 Sm6 2.854(2) 5_445 ?
Cl1 Sm6 2.854(2) 5_545 ?
